data_2005969
loop_
_publ_author_name
'Herlinger, A. W.'
'Rheingold, A. L.'

_publ_section_title
;Tetracarbonyl-1\k^2^<i>C</i>,2\k^2^<i>C</i>-\m-diphenylphosphido-<i>P</i>:<i>P</i>-\m-iodo-bis(triphenylphosphine)-1\k<i>P</i>,2\k<i>P</i>-diosmium(<i>Os</i>---<i>Os</i>)
 Benzene Solvate
;
_journal_issue 3
_journal_name_full 'Acta Crystallographica Section C'
_journal_page_first 285
_journal_page_last 287
_journal_paper_doi 10.1107/S0108270196013911
_journal_volume 53
_journal_year 1997
_chemical_formula_iupac '[Os2 I(C12 H10 P)(C18 H15 P)2 (C O)4], C6 H6'
_chemical_formula_sum 'C58 H46 I O4 Os2 P3'
_chemical_formula_weight 1407.16
_space_group_IT_number 2
_symmetry_cell_setting triclinic
_symmetry_space_group_name_Hall '-P 1'
_symmetry_space_group_name_H-M 'P -1'
_atom_type_scat_source 'SHELXTL (Sheldrick, 1985)'
_cell_angle_alpha 79.13(2)
_cell_angle_beta 81.39(2)
_cell_angle_gamma 69.45(2)
_cell_formula_units_Z 2
_cell_length_a 10.788(2)
_cell_length_b 13.754(4)
_cell_length_c 19.164(5)
_cell_measurement_reflns_used 25
_cell_measurement_temperature 298
_cell_measurement_theta_max 12.5
_cell_measurement_theta_min 10
_cell_volume 2604.0(12)
_diffrn_measurement_device 'Nicolet R3m diffractometer with graphite monochromator'
_diffrn_measurement_method \w/2\q
_diffrn_radiation_type MoK\a
_diffrn_radiation_wavelength 0.71073
_diffrn_reflns_av_R_equivalents 0.022
_diffrn_reflns_limit_h_max 12
_diffrn_reflns_limit_h_min -12
_diffrn_reflns_limit_k_max 16
_diffrn_reflns_limit_k_min -16
_diffrn_reflns_limit_l_max 22
_diffrn_reflns_limit_l_min 0
_diffrn_reflns_number 9167
_diffrn_reflns_theta_max 25
_diffrn_standards_decay_% <1.0
_diffrn_standards_interval_count 197
_diffrn_standards_number 3
_exptl_absorpt_coefficient_mu 5.61
_exptl_absorpt_correction_T_max 0.246
_exptl_absorpt_correction_T_min 0.153
_exptl_absorpt_correction_type 'semi-empirical (SHELXTL; Sheldrick, 1985)'
_exptl_crystal_colour yellow
_exptl_crystal_density_diffrn 1.79
_exptl_crystal_density_method none
_exptl_crystal_description plate
_exptl_crystal_size_max 0.36
_exptl_crystal_size_mid 0.36
_exptl_crystal_size_min 0.25
_refine_diff_density_max 0.84
_refine_diff_density_min -0.59
_refine_ls_extinction_method none
_refine_ls_goodness_of_fit_obs 1.0
_refine_ls_hydrogen_treatment noref
_refine_ls_number_parameters 673
_refine_ls_number_reflns 6810
_refine_ls_R_factor_obs 0.029
_refine_ls_shift/esd_max 0.12
_refine_ls_structure_factor_coef F
_refine_ls_weighting_details 'w = 1/\s^2^(F~o~)+0.001F~o~^2^'
_refine_ls_weighting_scheme calc
_refine_ls_wR_factor_obs 0.032
_reflns_number_observed 6810
_reflns_number_total 7071
_reflns_observed_criterion F~o~>=5\s(F~o~)
_cod_data_source_file bk1268.cif
_cod_data_source_block bk1268a
_cod_depositor_comments
;
The following automatic conversions were performed:

'_refine_ls_weighting_scheme' value ' 1/\s^2^(F~o~)+0.001F~o~^2^' was
changed to 'calc'. New tag '_refine_ls_weighting_details' was
created. The value of the new tag was set to 'w =
1/\s^2^(F~o~)+0.001F~o~^2^'.

Automatic conversion script
Id: cif_fix_values 3143 2015-03-26 13:38:13Z robertas 
;
_cod_original_cell_volume 2604.0(10)
_cod_database_code 2005969

loop_
_symmetry_equiv_pos_as_xyz
x,y,z
-x,-y,-z

loop_
_atom_site_aniso_label
_atom_site_aniso_U_11
_atom_site_aniso_U_12
_atom_site_aniso_U_13
_atom_site_aniso_U_22
_atom_site_aniso_U_23
_atom_site_aniso_U_33
Os(1) .029(1) -.013(1) -.004(1) .036(1) .002(1) .028(1)
Os(2) .032(1) -.012(1) -.004(1) .037(1) .002(1) .028(1)
I .049(1) -.011(1) .005(1) .045(1) -.005(1) .035(1)
P(1) .033(1) -.014(1) -.003(1) .039(1) -.002(1) .031(1)
P(2) .031(1) -.012(1) -.005(1) .037(1) -.001(1) .029(1)
P(3) .037(1) -.013(1) -.001(1) .035(1) -.003(1) .028(1)
C(1) .039(4) -.019(3) .000(3) .053(4) .006(3) .046(4)
O(1) .054(3) -.019(3) .033(3) .081(4) -.009(3) .084(4)
C(2) .052(4) .022(4) -.018(4) .058(4) .008(4) .050(4)
O(2) .112(5) -.063(4) -.054(4) .092(5) .004(4) .093(5)
C(3) .040(4) -.013(3) -.002(3) .052(4) .001(3) .039(4)
O(3) .047(3) .001(3) .010(3) .100(5) .001(3) .065(4)
C(4) .057(5) -.026(4) -.014(4) .053(4) .007(4) .055(5)
O(4) .109(5) -.062(4) -.054(4) .095(5) .006(4) .091(5)
C(11) .058(5) -.018(4) -.009(4) .050(4) -.015(4) .052(4)
C(12) .072(5) -.028(4) .002(4) .075(5) -.036(4) .057(5)
C(13) .101(7) -.034(5) .006(4) .060(5) -.024(4) .045(4)
C(14) .063(5) -.007(4) .008(4) .064(5) -.018(4) .059(5)
C(15) .051(4) -.021(4) -.004(3) .060(5) -.008(4) .046(4)
C(16) .045(4) -.017(3) -.004(3) .038(3) .004(3) .030(3)
C(21) .042(4) -.020(4) -.011(4) .053(5) -.001(4) .076(6)
C(22) .041(4) -.004(4) -.023(5) .059(5) -.013(5) .114(8)
C(23) .041(4) -.036(4) -.006(4) .099(7) -.023(5) .082(6)
C(24) .053(5) -.050(5) -.002(4) .095(6) .002(4) .045(4)
C(25) .056(4) -.030(4) -.006(3) .058(5) -.002(4) .045(4)
C(26) .034(3) -.020(3) -.001(3) .048(4) -.011(3) .036(3)
C(31) .062(5) -.015(4) -.004(3) .046(4) .004(3) .036(4)
C(32) .080(6) -.032(5) .002(4) .081(6) .001(4) .030(4)
C(33) .076(6) -.021(5) -.003(4) .087(7) -.014(4) .031(4)
C(34) .091(6) -.016(4) -.008(5) .047(4) -.016(4) .058(5)
C(35) .060(5) -.017(3) -.005(3) .047(4) -.008(3) .038(4)
C(36) .030(3) -.014(3) -.002(3) .048(4) -.003(3) .030(3)
C(41) .043(4) -.030(4) -.004(4) .066(5) .000(4) .059(5)
C(42) .071(6) -.057(6) -.024(5) .099(7) .013(5) .071(6)
C(43) .116(8) -.072(6) -.023(5) .087(7) .008(5) .050(5)
C(44) .114(8) -.051(5) -.009(5) .062(5) -.010(4) .063(6)
C(45) .068(5) -.019(4) -.003(4) .035(4) -.007(3) .058(5)
C(46) .036(3) -.019(3) -.009(3) .052(4) .003(3) .030(3)
C(51) .042(4) -.019(4) -.003(3) .067(5) .000(4) .043(4)
C(52) .037(4) -.012(4) -.007(4) .124(8) -.015(5) .052(5)
C(53) .042(4) -.011(4) -.007(4) .098(7) -.008(5) .060(6)
C(54) .046(4) -.008(4) .001(4) .068(5) -.009(4) .056(5)
C(55) .041(4) -.013(3) -.010(3) .049(4) -.002(3) .042(4)
C(56) .035(3) -.011(3) -.005(3) .032(3) .002(3) .037(3)
C(61) .058(5) -.004(3) -.007(4) .044(4) -.017(3) .050(4)
C(62) .084(6) -.016(4) -.006(4) .068(5) -.029(4) .054(5)
C(63) .092(6) .000(4) .001(5) .045(5) -.035(5) .093(7)
C(64) .097(7) .000(4) -.011(5) .043(4) -.012(4) .078(6)
C(65) .091(6) -.021(4) -.008(4) .038(4) -.003(3) .048(4)
C(66) .046(4) -.015(3) -.001(3) .037(3) -.007(3) .031(3)
C(71) .050(4) -.016(3) -.005(3) .055(4) -.003(3) .031(4)
C(72) .061(5) -.017(4) -.012(4) .091(6) -.005(4) .037(4)
C(74) .062(5) -.027(4) -.027(4) .052(4) .011(4) .061(5)
C(75) .058(4) -.030(4) -.007(3) .052(4) .010(3) .039(4)
C(76) .040(4) -.015(3) -.007(3) .037(3) -.005(3) .034(3)
C(81) .044(4) -.019(3) .001(3) .049(4) -.006(3) .049(4)
C(82) .047(4) -.021(4) .005(4) .063(5) -.011(4) .065(5)
C(83) .054(5) -.034(4) -.000(4) .079(6) -.012(4) .063(5)
C(84) .060(5) -.054(5) .002(4) .083(6) -.012(4) .072(5)
C(85) .055(4) -.030(4) .000(4) .055(4) -.012(4) .053(4)
C(86) .039(3) -.018(3) -.006(3) .043(4) -.006(3) .031(3)

loop_
_atom_site_label
_atom_site_fract_x
_atom_site_fract_y
_atom_site_fract_z
_atom_site_U_iso_or_equiv
Os(1) .74421(2) -.12925(2) .79593(1) .031(1)
Os(2) .70288(2) .04570(2) .69083(1) .033(1)
I .90488(2) -.14037(4) .66935(2) .045(1)
P(1) .8231(2) .0147(1) .7930(1) .034(1)
P(2) .8521(2) -.2728(1) .8788(1) .033(1)
P(3) .7556(2) .1792(1) .6080(1) .034(1)
C(1) .6018(7) -.0829(6) .8618(4) .047(3)
O(1) .5099(5) -.0540(5) .9012(3) .079(3)
C(2) .6546(7) -.2031(6) .7590(4) .053(3)
O(2) .6011(7) -.2458(5) .7368(4) .088(3)
C(3) .5469(7) .1382(5) .7249(4) .045(3)
O(3) .4457(5) .1957(5) .7430(3) .081(3)
C(4) .6052(7) .0044(6) .6339(4) .054(3)
O(4) .5492(7) -.0237(5) .6005(4) .089(3)
C(11) .8585(3) .1022(4) .9073(5) .052(3)
C(12) .8143 .1523 .9676 .064(4)
C(13) .6784 .1946 .9871 .066(4)
C(14) .5867 .1867 .9461 .066(4)
C(15) .6309 .1366 .8857 .051(3)
C(16) .7668 .0943 .8663 .038(2)
C(21) 1.0950(4) -.0985(3) .8058(3) .057(3)
C(22) 1.2296 -.1092 .7977 .072(4)
C(23) 1.2704 -.0247 .7646 .069(4)
C(24) 1.1767 .0705 .7396 .060(4)
C(25) 1.0421 .0812 .7477 .051(3)
C(26) 1.0012 -.0033 .7808 .037(2)
C(31) .8187(5) -.3242(3) 1.0284(2) .050(3)
C(32) .7980 -.3014 1.0980 .064(4)
C(33) .7883 -.2020 1.1102 .066(4)
C(34) .7993 -.1254 1.0528 .066(4)
C(35) .8200 -.1482 .9832 .048(3)
C(36) .8297 -.2476 .9710 .037(2)
C(41) .6515(4) -.3584(3) .9070(3) .054(3)
C(42) .5949 -.4375 .9169 .074(5)
C(43) .6747 -.5401 .9088 .075(5)
C(44) .8112 -.5636 .8908 .074(4)
C(45) .8678 -.4845 .8810 .054(3)
C(46) .7879 -.3819 .8890 .039(3)
C(51) 1.1137(4) -.3653(4) .9189(2) .051(3)
C(52) 1.2495 -.4183 .9065 .075(4)
C(53) 1.3030 -.4454 .8392 .070(4)
C(54) 1.2206 -.4195 .7841 .060(3)
C(55) 1.0847 -.3665 .7965 .045(3)
C(56) 1.0313 -.3394 .8638 .035(2)
C(61) .6828(5) .3191(3) .7065(2) .053(3)
C(62) .6320 .4180 .7283 .068(4)
C(63) .5778 .5069 .6794 .081(4)
C(64) .5743 .4969 .6086 .078(4)
C(65) .6251 .3981 .5869 .059(3)
C(66) .6793 .3092 .6358 .038(2)
C(71) .7751(3) .2078(4) .4571(2) .046(3)
C(72) .7262 .2189 .3916 .065(4)
C(73) .5953 .2242 .3892 .055(3)
C(74) .5134 .2184 .4524 .056(3)
C(75) .5623 .2072 .5179 .048(3)
C(76) .6932 .2019 .5202 .036(2)
C(81) 1.0195(4) .0762(3) .5650(3) .047(3)
C(82) 1.1527 .0663 .5455 .058(3)
C(83) 1.1960 .1509 .5447 .062(4)
C(84) 1.1061 .2453 .5635 .064(4)
C(85) .9729 .2552 .5831 .051(3)
C(86) .9295 .1706 .5838 .036(2)
C(91) .856(2) .610(2) .3038(13) .101(9)
C(92) .979(2) .574(2) .2982(13) .138(8)
C(93) 1.042(2) .487(2) .3394(14) .135(8)
C(94) 1.017(3) .452(2) .3839(17) .143(10)
C(95) .911(2) .450(2) .4087(13) .142(8)
C(96) .813(2) .502(2) .3923(11) .110(7)
C(97) .7799(17) .574(1) .3486(10) .091(5)
C(91') .939(3) .584(2) .2943(15) .079(8)
C(92') 1.055(3) .528(4) .308(3) .114(14)
C(93') 1.095(7) .452(6) .334(5) .026(3)
C(94') .970(5) .425(4) .390(3) .152(18)
C(95') .867(4) .472(4) .432(3) .158(16)
C(96') .750(5) .556(4) .391(3) .173(18)
C(97') .812(4) .608(3) .318(2) .090(12)
H(11) .9521 .0731 .8939 .080
H(12) .8775 .1577 .9958 .080
H(13) .6480 .2290 1.0286 .080
H(14) .4932 .2158 .9595 .080
H(15) .5678 .1312 .8575 .080
H(21) 1.0669 -.1567 .8286 .080
H(22) 1.2941 -.1747 .8149 .080
H(23) 1.3631 -.0320 .7590 .080
H(24) 1.2048 .1287 .7168 .080
H(25) .9775 .1467 .7305 .080
H(31) .8254 -.3926 1.0200 .080
H(32) .7904 -.3541 1.1375 .080
H(33) .7740 -.1863 1.1581 .080
H(34) .7926 -.0570 1.0611 .080
H(35) .8275 -.0955 .9437 .080
H(41) .5965 -.2878 .9126 .080
H(42) .5010 -.4213 .9293 .080
H(43) .6358 -.5945 .9156 .080
H(44) .8661 -.6342 .8853 .080
H(45) .9617 -.5007 .8686 .080
H(51) 1.0769 -.3467 .9652 .080
H(52) 1.3062 -.4362 .9444 .080
H(53) 1.3964 -.4819 .8307 .080
H(54) 1.2573 -.4382 .7378 .080
H(55) 1.0280 -.3487 .7586 .080
H(61) .7202 .2580 .7402 .080
H(62) .6344 .4248 .7770 .080
H(63) .5428 .5749 .6944 .080
H(64) .5369 .5581 .5750 .080
H(65) .6227 .3912 .5382 .080
H(71) .8652 .2042 .4587 .080
H(72) .7826 .2230 .3481 .080
H(73) .5617 .2319 .3442 .080
H(74) .4233 .2220 .4508 .080
H(75) .5059 .2032 .5614 .080
H(81) .9896 .0180 .5655 .080
H(82) 1.2146 .0013 .5326 .080
H(83) 1.2878 .1441 .5313 .080
H(84) 1.1360 .3036 .5630 .080
H(85) .9110 .3203 .5960 .080

loop_
_geom_angle_atom_site_label_1
_geom_angle_atom_site_label_2
_geom_angle_atom_site_label_3
_geom_angle
_geom_angle_publ_flag
Os(2) Os(1) I 60.00(10) yes
I Os(1) P(1) 79.20(10) yes
I Os(1) P(2) 107.50(10) yes
Os(2) Os(1) C(1) 101.4(2) yes
P(1) Os(1) C(1) 94.6(3) yes
Os(2) Os(1) C(2) 99.1(2) yes
P(1) Os(1) C(2) 153.7(2) yes
C(1) Os(1) C(2) 91.2(3) yes
Os(1) Os(2) P(1) 54.70(10) yes
Os(1) Os(2) P(3) 157.60(10) yes
P(1) Os(2) P(3) 107.90(10) yes
I Os(2) C(3) 161.1(2) yes
P(3) Os(2) C(3) 92.5(2) yes
I Os(2) C(4) 85.7(2) yes
P(3) Os(2) C(4) 99.7(2) yes
Os(1) I Os(2) 60.40(10) yes
Os(1) P(1) C(16) 119.4(2) yes
Os(1) P(1) C(26) 121.3(2) yes
Os(1) P(2) C(36) 115.40(10) yes
Os(1) P(2) C(56) 119.70(10) yes
Os(2) P(3) C(76) 114.9(2) yes
Os(1) C(1) O(1) 177.5(7) yes
Os(2) C(3) O(3) 176.1(7) yes
Os(2) Os(1) P(1) 54.60(10) yes
Os(2) Os(1) P(2) 160.40(10) yes
P(1) Os(1) P(2) 110.50(10) yes
I Os(1) C(1) 160.6(2) yes
P(2) Os(1) C(1) 91.8(2) yes
I Os(1) C(2) 86.9(2) yes
P(2) Os(1) C(2) 94.9(2) yes
Os(1) Os(2) I 59.60(10) yes
I Os(2) P(1) 79.00(10) yes
I Os(2) P(3) 106.40(10) yes
Os(1) Os(2) C(3) 103.1(2) yes
P(1) Os(2) C(3) 97.4(2) yes
Os(1) Os(2) C(4) 96.6(2) yes
P(1) Os(2) C(4) 151.3(2) yes
C(3) Os(2) C(4) 89.3(3) yes
Os(1) P(1) Os(2) 70.80(10) yes
Os(2) P(1) C(16) 124.00(10) yes
Os(2) P(1) C(26) 119.8(2) yes
Os(1) P(2) C(46) 113.0(2) yes
Os(2) P(3) C(66) 113.00(10) yes
Os(2) P(3) C(86) 120.00(10) yes
Os(1) C(2) O(2) 179.3(5) yes
Os(2) C(4) O(4) 177.7(6) yes
P(1) C(16) C(11) 120.50(10) no
P(1) C(26) C(21) 121.10(10) no
P(2) C(36) C(31) 121.50(10) no
P(2) C(46) C(41) 116.40(10) no
P(2) C(56) C(51) 121.10(10) no
P(3) C(66) C(61) 118.70(10) no
P(3) C(76) C(71) 121.70(10) no
P(3) C(86) C(81) 118.00(10) no
C(92) C(91) C(97) 126.(2) no
C(91) C(92) C(93) 121.(3) no
C(92) C(93) C(95) 107.2(18) no
P(1) C(16) C(15) 119.10(10) no
P(1) C(26) C(25) 118.80(10) no
P(2) C(36) C(35) 118.50(10) no
P(2) C(46) C(45) 123.60(10) no
P(2) C(56) C(55) 118.90(10) no
P(3) C(66) C(65) 121.20(10) no
P(3) C(76) C(75) 118.20(10) no
P(3) C(86) C(85) 122.00(10) no
C(92) C(93) C(94) 133.(3) no
C(93) C(94) C(95) 129.(4) no
C(93) C(95) C(96) 107.(2) no
C(95) C(96) C(97) 133.(3) no
C(97) C(96) C(94') 120.(3) no
C(94) C(95) C(96) 129.(3) no
C(92') C(91') C(97') 144.(3) no
C(91') C(92') C(93') 133.(7) no
C(92') C(93') C(94') 107.(6) no
C(93') C(94') C(95') 140.(6) no
C(94') C(95') C(96') 115.(5) no
C(95') C(96') C(97') 108.(4) no
C(91') C(97') C(96') 127.(3) no

loop_
_geom_bond_atom_site_label_1
_geom_bond_site_symmetry_1
_geom_bond_atom_site_label_2
_geom_bond_site_symmetry_2
_geom_bond_distance
_geom_bond_publ_flag
Os(1) . Os(2) . 2.781(1) yes
Os(1) . I . 2.758(1) yes
Os(1) . P(1) . 2.403(2) yes
Os(1) . P(2) . 2.352(1) yes
Os(1) . C(1) . 1.843(6) yes
Os(1) . C(2) . 1.907(10) yes
Os(2) . I . 2.771(1) yes
Os(2) . P(1) . 2.399(2) yes
Os(2) . P(3) . 2.362(2) yes
Os(2) . C(3) . 1.833(6) yes
Os(2) . C(4) . 1.902(10) yes
P(1) . C(26) . 1.833(5) no
P(2) . C(46) . 1.830(5) no
P(3) . C(66) . 1.830(4) no
P(3) . C(86) . 1.831(5) no
C(2) . O(2) . 1.125(13) no
C(4) . O(4) . 1.139(13) no
C(91) . C(97) . 1.26(3) no
C(93) . C(94) . 0.950(40) no
C(94) . C(95) . 1.177(41) no
P(1) . C(16) . 1.844(5) no
P(2) . C(36) . 1.828(5) no
P(2) . C(56) . 1.830(4) no
P(3) . C(76) . 1.838(5) no
C(1) . O(1) . 1.151(8) no
C(3) . O(3) . 1.150(8) no
C(91) . C(92) . 1.24(3) no
C(92) . C(93) . 1.325(30) no
(93) . C(95) . 1.926(36) no
C(95) . C(96) . 1.10(3) no
C(96) . C(97) . 1.16(3) no
C(91') . C(92') . 1.25(5) no
C(94') . C(95') . 1.31(7) no
C(96') . C(97') . 1.610(7) no
